data_7717859
loop_
_publ_author_name
'Dodonov, Vladimir Alekseevich'
'Kryuchenkova, Alina A.'
'Kushnerova, Olga A.'
'Baranov, Evgeny V.'
'Zhao, Yanxia'
'Osmanov, Vladimir K.'
'Fedushkin, Igor Leonidovich'

_publ_section_title
;
 Cooperative and Non-Cooperative Additions Involving Silicon Atom and
 Redox-active Ligand
;
_journal_name_full 'Dalton Transactions'
_journal_paper_doi 10.1039/D4DT03409K
_journal_year 2025
_chemical_formula_moiety '0.96(C79 H84 F1 N5 Se1 Si2), 0.04(C72 H80 N4 Se2 Si2), 2(C7 H8)'
_chemical_formula_sum 'C92.72 H99.84 F0.96 N4.96 Se1.04 Si2'
_chemical_formula_weight 1440.23
_space_group_crystal_system monoclinic
_space_group_IT_number 14
_space_group_name_Hall '-P 2yn'
_space_group_name_H-M_alt 'P 1 21/n 1'
_atom_sites_solution_hydrogens geom
_atom_sites_solution_primary dual
_atom_sites_solution_secondary difmap
_audit_creation_method SHELXL-2018/3
_audit_update_record
;
2024-10-31 deposited with the CCDC.	2025-01-22 downloaded from the CCDC.
;
_cell_angle_alpha 90
_cell_angle_beta 102.547(3)
_cell_angle_gamma 90
_cell_formula_units_Z 4
_cell_length_a 12.8470(4)
_cell_length_b 31.9750(6)
_cell_length_c 19.4524(6)
_cell_measurement_reflns_used 18486
_cell_measurement_temperature 100(2)
_cell_measurement_theta_max 28.05
_cell_measurement_theta_min 2.48
_cell_volume 7799.9(4)
_computing_cell_refinement 'CAP 43.121a'
_computing_data_collection 'CAP 43.121a'
_computing_data_reduction 'CAP 43.121a'
_computing_structure_refinement 'SHELXL 2018/3'
_computing_structure_solution 'SHELXT 2018/2'
_diffrn_ambient_temperature 100(2)
_diffrn_measured_fraction_theta_full 0.999
_diffrn_measured_fraction_theta_max 0.999
_diffrn_measurement_device_type 'Rigaku OD Xcalibur E'
_diffrn_measurement_method '\w scans'
_diffrn_radiation_type MoK\a
_diffrn_radiation_wavelength 0.71073
_diffrn_reflns_av_R_equivalents 0.0976
_diffrn_reflns_av_unetI/netI 0.0570
_diffrn_reflns_Laue_measured_fraction_full 0.999
_diffrn_reflns_Laue_measured_fraction_max 0.999
_diffrn_reflns_limit_h_max 16
_diffrn_reflns_limit_h_min -16
_diffrn_reflns_limit_k_max 40
_diffrn_reflns_limit_k_min -40
_diffrn_reflns_limit_l_max 24
_diffrn_reflns_limit_l_min -24
_diffrn_reflns_number 154942
_diffrn_reflns_point_group_measured_fraction_full 0.999
_diffrn_reflns_point_group_measured_fraction_max 0.999
_diffrn_reflns_theta_full 25.242
_diffrn_reflns_theta_max 27.103
_diffrn_reflns_theta_min 2.064
_diffrn_source 'fine-focus sealed tube'
_exptl_absorpt_coefficient_mu 0.583
_exptl_absorpt_correction_T_max 1.000
_exptl_absorpt_correction_T_min 0.391
_exptl_absorpt_correction_type gaussian
_exptl_absorpt_process_details 'CAP 43.121a'
_exptl_crystal_colour black
_exptl_crystal_density_diffrn 1.226
_exptl_crystal_description prism
_exptl_crystal_F_000 3052
_exptl_crystal_size_max 0.520
_exptl_crystal_size_mid 0.310
_exptl_crystal_size_min 0.130
_refine_diff_density_max 0.828
_refine_diff_density_min -0.653
_refine_diff_density_rms 0.072
_refine_ls_extinction_method none
_refine_ls_goodness_of_fit_ref 1.095
_refine_ls_hydrogen_treatment constr
_refine_ls_matrix_type full
_refine_ls_number_parameters 1028
_refine_ls_number_reflns 17208
_refine_ls_number_restraints 1162
_refine_ls_restrained_S_all 1.071
_refine_ls_R_factor_all 0.0860
_refine_ls_R_factor_gt 0.0599
_refine_ls_shift/su_max 0.001
_refine_ls_shift/su_mean 0.000
_refine_ls_structure_factor_coef Fsqd
_refine_ls_weighting_details 'w=1/[\s^2^(Fo^2^)+(0.0230P)^2^+15.6000P] where P=(Fo^2^+2Fc^2^)/3'
_refine_ls_weighting_scheme calc
_refine_ls_wR_factor_gt 0.1107
_refine_ls_wR_factor_ref 0.1207
_reflns_Friedel_coverage 0.000
_reflns_number_gt 13242
_reflns_number_total 17208
_reflns_threshold_expression 'I > 2\s(I)'
_cod_data_source_file d4dt03409k3.cif
_cod_data_source_block sesibiancnphf
_cod_original_sg_symbol_H-M 'P 21/n'
_cod_database_code 7717859
_shelx_shelxl_version_number 2018/3
_shelx_space_group_comment
;
The symmetry employed for this shelxl refinement is uniquely defined
by the following loop, which should always be used as a source of
symmetry information in preference to the above space-group names.
They are only intended as comments.
;
_shelx_estimated_absorpt_t_min 0.751
_shelx_estimated_absorpt_t_max 0.928

loop_
_space_group_symop_operation_xyz
'x, y, z'
'-x+1/2, y+1/2, -z+1/2'
'-x, -y, -z'
'x-1/2, -y-1/2, z-1/2'

loop_
_atom_site_label
_atom_site_type_symbol
_atom_site_fract_x
_atom_site_fract_y
_atom_site_fract_z
_atom_site_U_iso_or_equiv
_atom_site_adp_type
_atom_site_occupancy
_atom_site_site_symmetry_order
_atom_site_calc_flag
_atom_site_refinement_flags_posn
_atom_site_refinement_flags_adp
_atom_site_refinement_flags_occupancy
_atom_site_disorder_assembly
_atom_site_disorder_group
Se1 Se 0.68513(2) 0.21023(2) 0.27554(2) 0.01406(7) Uani 1 1 d D . . . .
Si1 Si 0.72853(6) 0.26078(2) 0.36203(4) 0.01114(15) Uani 1 1 d D . . . .
Si2 Si 0.75865(6) 0.16977(2) 0.36855(4) 0.01156(15) Uani 1 1 d D . . . .
N1 N 0.62277(18) 0.29296(7) 0.37002(12) 0.0119(4) Uani 1 1 d . . . . .
N2 N 0.80605(18) 0.30212(6) 0.34361(12) 0.0121(5) Uani 1 1 d . . . . .
N3 N 0.86465(18) 0.13686(7) 0.36155(12) 0.0125(5) Uani 1 1 d . . . . .
N4 N 0.67977(18) 0.12945(7) 0.38980(12) 0.0136(5) Uani 1 1 d . . . . .
C1 C 0.6431(2) 0.33313(8) 0.34564(14) 0.0139(5) Uani 1 1 d . . . . .
C2 C 0.7406(2) 0.33771(8) 0.33065(14) 0.0131(5) Uani 1 1 d . . . . .
C3 C 0.7507(2) 0.37951(8) 0.30219(14) 0.0143(6) Uani 1 1 d . . . . .
C4 C 0.6506(2) 0.39862(8) 0.30138(14) 0.0148(6) Uani 1 1 d . . . . .
C5 C 0.5805(2) 0.37129(8) 0.32806(14) 0.0145(6) Uani 1 1 d . . . . .
C6 C 0.4800(2) 0.38538(9) 0.32925(16) 0.0196(6) Uani 1 1 d . . . . .
H6A H 0.431895 0.368334 0.347611 0.023 Uiso 1 1 calc R U . . .
C7 C 0.4492(3) 0.42605(9) 0.30241(16) 0.0226(7) Uani 1 1 d . . . . .
H7A H 0.379415 0.435748 0.302751 0.027 Uiso 1 1 calc R U . . .
C8 C 0.5169(3) 0.45171(9) 0.27608(16) 0.0222(7) Uani 1 1 d . . . . .
H8A H 0.493012 0.478516 0.258254 0.027 Uiso 1 1 calc R U . . .
C9 C 0.6226(2) 0.43852(8) 0.27523(15) 0.0173(6) Uani 1 1 d . . . . .
C10 C 0.7020(3) 0.46097(9) 0.24918(16) 0.0223(6) Uani 1 1 d . . . . .
H10A H 0.687073 0.488254 0.230281 0.027 Uiso 1 1 calc R U . . .
C11 C 0.7997(3) 0.44323(9) 0.25139(17) 0.0230(7) Uani 1 1 d . . . . .
H11A H 0.851765 0.458913 0.234484 0.028 Uiso 1 1 calc R U . . .
C12 C 0.8264(2) 0.40222(9) 0.27800(16) 0.0200(6) Uani 1 1 d . . . . .
H12A H 0.894954 0.390798 0.279022 0.024 Uiso 1 1 calc R U . . .
C13 C 0.5350(2) 0.28914(8) 0.40484(14) 0.0134(5) Uani 1 1 d . . . . .
C14 C 0.5497(2) 0.30321(8) 0.47469(15) 0.0166(6) Uani 1 1 d . . . . .
C15 C 0.4613(2) 0.30251(9) 0.50612(16) 0.0198(6) Uani 1 1 d . . . . .
H15A H 0.469131 0.311847 0.553325 0.024 Uiso 1 1 calc R U . . .
C16 C 0.3631(2) 0.28849(9) 0.46973(16) 0.0218(6) Uani 1 1 d . . . . .
H16A H 0.304206 0.288146 0.491996 0.026 Uiso 1 1 calc R U . . .
C17 C 0.3504(2) 0.27498(9) 0.40105(16) 0.0204(6) Uani 1 1 d . . . . .
H17A H 0.282476 0.265376 0.376515 0.025 Uiso 1 1 calc R U . . .
C18 C 0.4355(2) 0.27514(8) 0.36685(15) 0.0152(6) Uani 1 1 d . . . . .
C19 C 0.6559(2) 0.31958(10) 0.51637(16) 0.0225(6) Uani 1 1 d . . . . .
H19A H 0.709189 0.316628 0.486072 0.027 Uiso 1 1 calc R U . . .
C20 C 0.6479(3) 0.36622(10) 0.53314(19) 0.0319(8) Uani 1 1 d . . . . .
H20A H 0.626516 0.381991 0.489129 0.048 Uiso 1 1 calc R U . . .
H20B H 0.717388 0.376285 0.559162 0.048 Uiso 1 1 calc R U . . .
H20C H 0.594693 0.370164 0.561825 0.048 Uiso 1 1 calc R U . . .
C21 C 0.6968(3) 0.29447(11) 0.58362(17) 0.0315(8) Uani 1 1 d . . . . .
H21A H 0.705646 0.265136 0.571491 0.047 Uiso 1 1 calc R U . . .
H21B H 0.645318 0.296363 0.614032 0.047 Uiso 1 1 calc R U . . .
H21C H 0.765541 0.305816 0.608476 0.047 Uiso 1 1 calc R U . . .
C22 C 0.4177(2) 0.26068(9) 0.29088(15) 0.0171(6) Uani 1 1 d . . . . .
H22A H 0.484964 0.265822 0.274260 0.020 Uiso 1 1 calc R U . . .
C23 C 0.3276(2) 0.28471(10) 0.24218(16) 0.0254(7) Uani 1 1 d . . . . .
H23A H 0.342788 0.314762 0.246066 0.038 Uiso 1 1 calc R U . . .
H23B H 0.260009 0.279038 0.255921 0.038 Uiso 1 1 calc R U . . .
H23C H 0.322587 0.275700 0.193410 0.038 Uiso 1 1 calc R U . . .
C24 C 0.3937(2) 0.21377(9) 0.28436(18) 0.0249(7) Uani 1 1 d . . . . .
H24A H 0.452480 0.198212 0.313975 0.037 Uiso 1 1 calc R U . . .
H24B H 0.385886 0.205131 0.235169 0.037 Uiso 1 1 calc R U . . .
H24C H 0.327437 0.207951 0.299769 0.037 Uiso 1 1 calc R U . . .
C25 C 0.9139(2) 0.30757(8) 0.33497(15) 0.0145(6) Uani 1 1 d . . . . .
C26 C 0.9363(2) 0.30278(9) 0.26779(16) 0.0176(6) Uani 1 1 d . . . . .
C27 C 1.0369(2) 0.31492(9) 0.25846(18) 0.0240(7) Uani 1 1 d . . . . .
H27A H 1.053985 0.311754 0.213606 0.029 Uiso 1 1 calc R U . . .
C28 C 1.1115(3) 0.33139(10) 0.31343(19) 0.0275(7) Uani 1 1 d . . . . .
H28A H 1.178400 0.340591 0.305740 0.033 Uiso 1 1 calc R U . . .
C29 C 1.0898(2) 0.33462(9) 0.37977(18) 0.0244(7) Uani 1 1 d . . . . .
H29A H 1.143262 0.345104 0.417438 0.029 Uiso 1 1 calc R U . . .
C30 C 0.9914(2) 0.32288(8) 0.39276(16) 0.0179(6) Uani 1 1 d . . . . .
C31 C 0.8546(3) 0.28693(10) 0.20489(15) 0.0222(6) Uani 1 1 d . . . . .
H31A H 0.789527 0.278840 0.222151 0.027 Uiso 1 1 calc R U . . .
C32 C 0.8214(3) 0.32079(11) 0.14889(17) 0.0311(8) Uani 1 1 d . . . . .
H32A H 0.783672 0.343165 0.167804 0.047 Uiso 1 1 calc R U . . .
H32B H 0.774357 0.308603 0.107269 0.047 Uiso 1 1 calc R U . . .
H32C H 0.885069 0.332297 0.135701 0.047 Uiso 1 1 calc R U . . .
C33 C 0.8946(3) 0.24762(10) 0.17349(18) 0.0324(8) Uani 1 1 d . . . . .
H33A H 0.914846 0.226433 0.210383 0.049 Uiso 1 1 calc R U . . .
H33B H 0.956678 0.254749 0.154138 0.049 Uiso 1 1 calc R U . . .
H33C H 0.837804 0.236558 0.135890 0.049 Uiso 1 1 calc R U . . .
C34 C 0.9686(2) 0.32790(9) 0.46557(16) 0.0224(6) Uani 1 1 d . . . . .
H34A H 0.917140 0.305534 0.472013 0.027 Uiso 1 1 calc R U . . .
C35 C 0.9168(3) 0.37053(11) 0.47367(18) 0.0318(8) Uani 1 1 d . . . . .
H35A H 0.847907 0.372377 0.440219 0.048 Uiso 1 1 calc R U . . .
H35B H 0.963628 0.392999 0.464162 0.048 Uiso 1 1 calc R U . . .
H35C H 0.905974 0.373345 0.521792 0.048 Uiso 1 1 calc R U . . .
C36 C 1.0683(3) 0.32345(10) 0.52443(18) 0.0302(8) Uani 1 1 d . . . . .
H36A H 1.105568 0.297530 0.517706 0.045 Uiso 1 1 calc R U . . .
H36B H 1.047650 0.322590 0.570037 0.045 Uiso 1 1 calc R U . . .
H36C H 1.115594 0.347361 0.523290 0.045 Uiso 1 1 calc R U . . .
C37 C 0.8396(2) 0.09635(8) 0.38160(14) 0.0132(5) Uani 1 1 d . . . . .
C38 C 0.7414(2) 0.09259(8) 0.39694(15) 0.0146(6) Uani 1 1 d . . . . .
C39 C 0.7257(2) 0.05004(9) 0.42066(15) 0.0175(6) Uani 1 1 d . . . . .
C40 C 0.8216(2) 0.02889(8) 0.41608(15) 0.0166(6) Uani 1 1 d . . . . .
C41 C 0.8956(2) 0.05601(8) 0.39290(14) 0.0147(6) Uani 1 1 d . . . . .
C42 C 0.9908(2) 0.03951(9) 0.38542(15) 0.0186(6) Uani 1 1 d . . . . .
H42A H 1.041731 0.056432 0.369605 0.022 Uiso 1 1 calc R U . . .
C43 C 1.0122(3) -0.00357(9) 0.40181(16) 0.0222(7) Uani 1 1 d . . . . .
H43A H 1.078659 -0.014929 0.397095 0.027 Uiso 1 1 calc R U . . .
C44 C 0.9408(3) -0.02914(9) 0.42404(16) 0.0225(7) Uani 1 1 d . . . . .
H44A H 0.958054 -0.057675 0.434286 0.027 Uiso 1 1 calc R U . . .
C45 C 0.8408(3) -0.01318(9) 0.43189(16) 0.0206(6) Uani 1 1 d . . . . .
C46 C 0.7578(3) -0.03531(9) 0.45451(17) 0.0269(7) Uani 1 1 d . . . . .
H46A H 0.766500 -0.064116 0.466294 0.032 Uiso 1 1 calc R U . . .
C47 C 0.6650(3) -0.01506(10) 0.45933(19) 0.0296(8) Uani 1 1 d . . . . .
H47A H 0.610880 -0.030387 0.474663 0.036 Uiso 1 1 calc R U . . .
C48 C 0.6473(3) 0.02798(9) 0.44217(17) 0.0240(7) Uani 1 1 d . . . . .
H48A H 0.582278 0.041141 0.445588 0.029 Uiso 1 1 calc R U . . .
C49 C 0.9493(2) 0.14411(8) 0.32426(15) 0.0134(5) Uani 1 1 d . . . . .
C50 C 1.0423(2) 0.16491(8) 0.35933(15) 0.0151(6) Uani 1 1 d . . . . .
C51 C 1.1221(2) 0.17204(9) 0.32278(16) 0.0216(6) Uani 1 1 d . . . . .
H51A H 1.184866 0.186446 0.345474 0.026 Uiso 1 1 calc R U . . .
C52 C 1.1123(2) 0.15869(10) 0.25422(17) 0.0236(7) Uani 1 1 d . . . . .
H52A H 1.168261 0.163619 0.230298 0.028 Uiso 1 1 calc R U . . .
C53 C 1.0211(2) 0.13818(9) 0.22062(16) 0.0199(6) Uani 1 1 d . . . . .
H53A H 1.014683 0.129148 0.173361 0.024 Uiso 1 1 calc R U . . .
C54 C 0.9377(2) 0.13038(8) 0.25463(15) 0.0149(6) Uani 1 1 d . . . . .
C55 C 1.0588(2) 0.17642(9) 0.43662(15) 0.0170(6) Uani 1 1 d . . . . .
H55A H 0.987028 0.181789 0.446961 0.020 Uiso 1 1 calc R U . . .
C56 C 1.1084(3) 0.13936(9) 0.48176(16) 0.0225(7) Uani 1 1 d . . . . .
H56A H 1.062646 0.114715 0.469796 0.034 Uiso 1 1 calc R U . . .
H56B H 1.115142 0.146152 0.531667 0.034 Uiso 1 1 calc R U . . .
H56C H 1.179051 0.133449 0.472757 0.034 Uiso 1 1 calc R U . . .
C57 C 1.1262(3) 0.21560(9) 0.45667(17) 0.0253(7) Uani 1 1 d . . . . .
H57A H 1.097918 0.238306 0.424109 0.038 Uiso 1 1 calc R U . . .
H57B H 1.200081 0.209776 0.453977 0.038 Uiso 1 1 calc R U . . .
H57C H 1.123867 0.223888 0.504817 0.038 Uiso 1 1 calc R U . . .
C58 C 0.8401(2) 0.10691(9) 0.21490(16) 0.0197(6) Uani 1 1 d . . . . .
H58A H 0.790099 0.103207 0.247333 0.024 Uiso 1 1 calc R U . . .
C59 C 0.8712(3) 0.06352(9) 0.19314(17) 0.0280(7) Uani 1 1 d . . . . .
H59A H 0.910414 0.048552 0.234730 0.042 Uiso 1 1 calc R U . . .
H59B H 0.916396 0.066380 0.158812 0.042 Uiso 1 1 calc R U . . .
H59C H 0.806673 0.047818 0.171949 0.042 Uiso 1 1 calc R U . . .
C60 C 0.7816(3) 0.13117(10) 0.15058(17) 0.0277(7) Uani 1 1 d . . . . .
H60A H 0.760473 0.158607 0.165362 0.042 Uiso 1 1 calc R U . . .
H60B H 0.718004 0.115600 0.127312 0.042 Uiso 1 1 calc R U . . .
H60C H 0.828902 0.134897 0.117706 0.042 Uiso 1 1 calc R U . . .
C61 C 0.5652(2) 0.12475(8) 0.38022(16) 0.0160(6) Uani 1 1 d . . . . .
C62 C 0.5074(2) 0.10675(8) 0.31780(16) 0.0192(6) Uani 1 1 d . . . . .
C63 C 0.4004(3) 0.09785(10) 0.31348(19) 0.0282(7) Uani 1 1 d . . . . .
H63A H 0.359946 0.085439 0.271789 0.034 Uiso 1 1 calc R U . . .
C64 C 0.3515(3) 0.10666(10) 0.3685(2) 0.0316(8) Uani 1 1 d . . . . .
H64A H 0.278709 0.099522 0.365047 0.038 Uiso 1 1 calc R U . . .
C65 C 0.4085(3) 0.12583(10) 0.42845(19) 0.0286(7) Uani 1 1 d . . . . .
H65A H 0.373915 0.132582 0.465481 0.034 Uiso 1 1 calc R U . . .
C66 C 0.5164(2) 0.13549(9) 0.43563(16) 0.0198(6) Uani 1 1 d . . . . .
C67 C 0.5560(2) 0.09708(9) 0.25488(16) 0.0223(6) Uani 1 1 d . . . . .
H67A H 0.628385 0.110210 0.263967 0.027 Uiso 1 1 calc R U . . .
C68 C 0.4913(3) 0.11562(11) 0.18659(18) 0.0319(8) Uani 1 1 d . . . . .
H68A H 0.484320 0.145888 0.192133 0.048 Uiso 1 1 calc R U . . .
H68B H 0.420250 0.102834 0.175614 0.048 Uiso 1 1 calc R U . . .
H68C H 0.527612 0.110050 0.148155 0.048 Uiso 1 1 calc R U . . .
C69 C 0.5707(3) 0.04976(10) 0.24567(19) 0.0337(8) Uani 1 1 d . . . . .
H69A H 0.605520 0.044946 0.206280 0.051 Uiso 1 1 calc R U . . .
H69B H 0.500808 0.036019 0.235935 0.051 Uiso 1 1 calc R U . . .
H69C H 0.614953 0.038205 0.288926 0.051 Uiso 1 1 calc R U . . .
C70 C 0.5769(2) 0.15607(9) 0.50284(16) 0.0221(6) Uani 1 1 d . . . . .
H70A H 0.646545 0.166185 0.494023 0.026 Uiso 1 1 calc R U . . .
C71 C 0.5181(3) 0.19388(10) 0.52359(19) 0.0342(8) Uani 1 1 d . . . . .
H71A H 0.504459 0.214060 0.484754 0.051 Uiso 1 1 calc R U . . .
H71B H 0.561788 0.207044 0.565569 0.051 Uiso 1 1 calc R U . . .
H71C H 0.450119 0.184800 0.533770 0.051 Uiso 1 1 calc R U . . .
C72 C 0.6015(3) 0.12437(11) 0.56296(19) 0.0380(9) Uani 1 1 d . . . . .
H72A H 0.644013 0.101421 0.549974 0.057 Uiso 1 1 calc R U . . .
H72B H 0.534581 0.113238 0.571878 0.057 Uiso 1 1 calc R U . . .
H72C H 0.641617 0.138102 0.605580 0.057 Uiso 1 1 calc R U . . .
C73 C 0.7868(3) 0.21889(10) 0.4274(2) 0.0128(7) Uani 0.96 1 d . . P A 1
N5 N 0.8350(2) 0.22762(7) 0.49176(14) 0.0139(5) Uani 0.96 1 d . . P A 1
C74 C 0.8834(2) 0.19709(9) 0.54104(15) 0.0153(6) Uani 0.96 1 d . . P A 1
C75 C 0.9620(3) 0.21064(10) 0.59796(16) 0.0206(6) Uani 0.96 1 d . . P A 1
F1 F 0.98729(16) 0.25170(6) 0.60323(10) 0.0319(5) Uani 0.96 1 d . . P A 1
C76 C 1.0174(3) 0.18395(11) 0.64906(17) 0.0271(7) Uani 0.96 1 d . . P A 1
H76A H 1.072992 0.194147 0.685696 0.032 Uiso 0.96 1 calc R U P A 1
C77 C 0.9899(3) 0.14197(11) 0.64546(17) 0.0287(8) Uani 0.96 1 d . . P A 1
H77A H 1.025965 0.123078 0.680282 0.034 Uiso 0.96 1 calc R U P A 1
C78 C 0.9101(3) 0.12763(10) 0.59134(17) 0.0247(7) Uani 0.96 1 d . . P A 1
H78A H 0.890226 0.098965 0.589772 0.030 Uiso 0.96 1 calc R U P A 1
C79 C 0.8584(3) 0.15464(9) 0.53918(16) 0.0189(6) Uani 0.96 1 d . . P A 1
H79A H 0.805143 0.144019 0.501532 0.023 Uiso 0.96 1 calc R U P A 1
Se2 Se 0.7942(9) 0.2202(2) 0.4549(4) 0.016(2) Uani 0.04 1 d D U P A 2
C1S C 0.2498(2) 0.00886(8) 0.21012(16) 0.0344(10) Uani 0.872(5) 1 d DG U P B 1
C2S C 0.2583(3) 0.00107(10) 0.28142(16) 0.0454(12) Uani 0.872(5) 1 d DG U P B 1
H2SA H 0.217699 0.017110 0.307328 0.054 Uiso 0.872(5) 1 calc R U P B 1
C3S C 0.3260(3) -0.03017(11) 0.31480(13) 0.0642(16) Uani 0.872(5) 1 d DG U P B 1
H3SA H 0.331760 -0.035493 0.363533 0.077 Uiso 0.872(5) 1 calc R U P B 1
C4S C 0.3853(3) -0.05364(9) 0.27689(18) 0.0641(16) Uani 0.872(5) 1 d DG U P B 1
H4SA H 0.431646 -0.074993 0.299708 0.077 Uiso 0.872(5) 1 calc R U P B 1
C5S C 0.3769(2) -0.04585(9) 0.20559(18) 0.0498(13) Uani 0.872(5) 1 d DG U P B 1
H5SA H 0.417472 -0.061890 0.179679 0.060 Uiso 0.872(5) 1 calc R U P B 1
C6S C 0.3092(2) -0.01461(9) 0.17220(12) 0.0380(11) Uani 0.872(5) 1 d DG U P B 1
H6SA H 0.303411 -0.009287 0.123473 0.046 Uiso 0.872(5) 1 calc R U P B 1
C7S C 0.1744(5) 0.04172(19) 0.1722(4) 0.0568(17) Uani 0.872(5) 1 d D U P B 1
H7SA H 0.159501 0.062177 0.206313 0.085 Uiso 0.872(5) 1 calc R U P B 1
H7SB H 0.107722 0.028420 0.148139 0.085 Uiso 0.872(5) 1 calc R U P B 1
H7SC H 0.207143 0.055907 0.137526 0.085 Uiso 0.872(5) 1 calc R U P B 1
C1* C 0.311(2) -0.0174(8) 0.2809(12) 0.072(8) Uani 0.128(5) 1 d DG U P B 2
C2* C 0.238(2) 0.0088(8) 0.3025(10) 0.059(8) Uani 0.128(5) 1 d DG U P B 2
H2SB H 0.230651 0.008175 0.350007 0.070 Uiso 0.128(5) 1 calc R U P B 2
C3* C 0.1763(17) 0.0360(7) 0.2547(13) 0.043(6) Uani 0.128(5) 1 d DG U P B 2
H3SB H 0.126424 0.053907 0.269442 0.052 Uiso 0.128(5) 1 calc R U P B 2
C4* C 0.187(2) 0.0369(8) 0.1852(12) 0.048(8) Uani 0.128(5) 1 d DG U P B 2
H4SB H 0.145085 0.055464 0.152457 0.057 Uiso 0.128(5) 1 calc R U P B 2
C5* C 0.260(2) 0.0107(8) 0.1635(10) 0.059(8) Uani 0.128(5) 1 d DG U P B 2
H5SB H 0.267974 0.011288 0.116036 0.071 Uiso 0.128(5) 1 calc R U P B 2
C6* C 0.3223(18) -0.0165(7) 0.2114(13) 0.045(7) Uani 0.128(5) 1 d DG U P B 2
H6SB H 0.372203 -0.034444 0.196601 0.053 Uiso 0.128(5) 1 calc R U P B 2
C7* C 0.398(3) -0.0369(15) 0.3353(19) 0.094(10) Uani 0.128(5) 1 d D U P B 2
H7SD H 0.403034 -0.022535 0.380397 0.141 Uiso 0.128(5) 1 calc R U P B 2
H7SE H 0.465810 -0.034552 0.320554 0.141 Uiso 0.128(5) 1 calc R U P B 2
H7SF H 0.381332 -0.066535 0.340658 0.141 Uiso 0.128(5) 1 calc R U P B 2
C8S C 0.6977(6) 0.5385(3) 0.4920(6) 0.046(3) Uani 0.508(11) 1 d DG U P C 1
C9S C 0.7984(7) 0.55444(18) 0.4925(6) 0.038(3) Uani 0.508(11) 1 d DG U P C 1
H9SA H 0.816578 0.581944 0.509410 0.046 Uiso 0.508(11) 1 calc R U P C 1
C10S C 0.8727(5) 0.5302(2) 0.4682(5) 0.038(2) Uani 0.508(11) 1 d DG U P C 1
H10B H 0.941600 0.541066 0.468529 0.046 Uiso 0.508(11) 1 calc R U P C 1
C11S C 0.8462(7) 0.4899(2) 0.4435(3) 0.040(2) Uani 0.508(11) 1 d DG U P C 1
H11B H 0.896939 0.473326 0.426862 0.048 Uiso 0.508(11) 1 calc R U P C 1
C12S C 0.7454(8) 0.47396(14) 0.4430(4) 0.040(3) Uani 0.508(11) 1 d DG U P C 1
H12B H 0.727257 0.446463 0.426077 0.048 Uiso 0.508(11) 1 calc R U P C 1
C13S C 0.6711(5) 0.4982(3) 0.4673(5) 0.045(2) Uani 0.508(11) 1 d DG U P C 1
H13A H 0.602233 0.487341 0.466959 0.053 Uiso 0.508(11) 1 calc R U P C 1
C14S C 0.6157(9) 0.5648(4) 0.5154(6) 0.067(3) Uani 0.508(11) 1 d D U P C 1
H14A H 0.629919 0.594358 0.508072 0.101 Uiso 0.508(11) 1 calc R U P C 1
H14B H 0.618572 0.559759 0.565437 0.101 Uiso 0.508(11) 1 calc R U P C 1
H14C H 0.544713 0.557416 0.487860 0.101 Uiso 0.508(11) 1 calc R U P C 1
C8* C 0.7075(6) 0.5487(2) 0.4992(5) 0.031(2) Uani 0.492(11) 1 d DG U P C 2
C9* C 0.8119(6) 0.5486(2) 0.4902(6) 0.031(3) Uani 0.492(11) 1 d DG U P C 2
H9SB H 0.856598 0.572129 0.504538 0.037 Uiso 0.492(11) 1 calc R U P C 2
C10* C 0.8511(6) 0.5142(3) 0.4603(5) 0.048(3) Uani 0.492(11) 1 d DG U P C 2
H10C H 0.922430 0.514125 0.454160 0.057 Uiso 0.492(11) 1 calc R U P C 2
C11* C 0.7857(10) 0.4798(2) 0.4393(4) 0.045(3) Uani 0.492(11) 1 d DG U P C 2
H11C H 0.812449 0.456210 0.418863 0.054 Uiso 0.492(11) 1 calc R U P C 2
C12* C 0.6813(9) 0.47981(19) 0.4483(4) 0.047(3) Uani 0.492(11) 1 d DG U P C 2
H12C H 0.636635 0.456299 0.433943 0.056 Uiso 0.492(11) 1 calc R U P C 2
C13* C 0.6422(5) 0.5143(3) 0.4782(4) 0.045(2) Uani 0.492(11) 1 d DG U P C 2
H13B H 0.570801 0.514303 0.484321 0.054 Uiso 0.492(11) 1 calc R U P C 2
C14* C 0.6642(8) 0.5854(3) 0.5324(5) 0.047(3) Uani 0.492(11) 1 d D U P C 2
H14D H 0.669666 0.610672 0.505036 0.070 Uiso 0.492(11) 1 calc R U P C 2
H14E H 0.705502 0.589078 0.580709 0.070 Uiso 0.492(11) 1 calc R U P C 2
H14F H 0.589300 0.580243 0.533285 0.070 Uiso 0.492(11) 1 calc R U P C 2

loop_
_atom_site_aniso_label
_atom_site_aniso_U_11
_atom_site_aniso_U_22
_atom_site_aniso_U_33
_atom_site_aniso_U_23
_atom_site_aniso_U_13
_atom_site_aniso_U_12
Se1 0.01618(14) 0.01210(12) 0.01299(13) -0.00016(11) 0.00113(10) 0.00102(11)
Si1 0.0091(4) 0.0113(3) 0.0132(4) 0.0002(3) 0.0029(3) 0.0001(3)
Si2 0.0100(4) 0.0105(3) 0.0147(4) 0.0005(3) 0.0039(3) 0.0007(3)
N1 0.0121(11) 0.0110(10) 0.0138(11) 0.0006(9) 0.0054(9) -0.0002(9)
N2 0.0100(11) 0.0100(10) 0.0166(12) 0.0006(8) 0.0035(9) 0.0004(8)
N3 0.0107(11) 0.0116(10) 0.0166(12) 0.0000(9) 0.0063(10) 0.0012(8)
N4 0.0114(12) 0.0115(11) 0.0193(12) 0.0013(9) 0.0064(10) 0.0015(9)
C1 0.0169(14) 0.0104(12) 0.0140(14) -0.0018(10) 0.0026(11) -0.0001(10)
C2 0.0124(13) 0.0111(12) 0.0154(14) -0.0014(10) 0.0023(11) -0.0018(10)
C3 0.0139(14) 0.0132(12) 0.0154(14) 0.0002(10) 0.0022(11) -0.0007(10)
C4 0.0168(14) 0.0141(13) 0.0126(14) -0.0015(10) 0.0008(11) -0.0004(10)
C5 0.0152(14) 0.0137(13) 0.0139(14) -0.0016(10) 0.0019(11) -0.0005(10)
C6 0.0174(15) 0.0192(14) 0.0227(16) 0.0001(12) 0.0057(13) 0.0047(11)
C7 0.0190(16) 0.0221(15) 0.0266(17) 0.0005(12) 0.0044(13) 0.0082(12)
C8 0.0266(17) 0.0162(14) 0.0221(16) 0.0030(12) 0.0018(13) 0.0091(12)
C9 0.0195(15) 0.0142(13) 0.0162(15) -0.0007(11) -0.0002(12) 0.0020(11)
C10 0.0293(17) 0.0138(14) 0.0230(16) 0.0022(12) 0.0039(13) -0.0013(12)
C11 0.0235(17) 0.0202(15) 0.0272(17) 0.0036(12) 0.0096(14) -0.0043(12)
C12 0.0169(15) 0.0176(14) 0.0263(16) 0.0002(12) 0.0065(13) -0.0016(11)
C13 0.0117(13) 0.0123(12) 0.0178(13) 0.0032(11) 0.0067(11) 0.0016(10)
C14 0.0172(15) 0.0167(13) 0.0169(14) 0.0042(11) 0.0055(12) 0.0031(11)
C15 0.0227(16) 0.0209(14) 0.0187(15) 0.0005(11) 0.0103(13) 0.0038(12)
C16 0.0177(15) 0.0260(15) 0.0255(16) 0.0035(13) 0.0134(13) 0.0039(12)
C17 0.0119(14) 0.0230(15) 0.0277(16) 0.0039(12) 0.0068(12) 0.0008(11)
C18 0.0130(14) 0.0146(13) 0.0182(14) 0.0033(10) 0.0041(11) 0.0026(10)
C19 0.0205(16) 0.0301(16) 0.0179(15) -0.0051(12) 0.0062(13) 0.0002(13)
C20 0.033(2) 0.0304(17) 0.034(2) -0.0082(15) 0.0099(16) -0.0059(14)
C21 0.0275(19) 0.045(2) 0.0192(16) -0.0031(15) -0.0003(14) 0.0024(16)
C22 0.0062(13) 0.0226(14) 0.0222(15) -0.0020(11) 0.0028(11) -0.0001(11)
C23 0.0185(16) 0.0353(18) 0.0213(16) -0.0001(13) 0.0019(13) 0.0074(13)
C24 0.0181(16) 0.0239(15) 0.0335(18) -0.0058(13) 0.0072(14) -0.0032(13)
C25 0.0111(13) 0.0099(12) 0.0234(15) 0.0019(11) 0.0056(11) 0.0006(10)
C26 0.0155(15) 0.0166(13) 0.0225(15) 0.0019(11) 0.0083(12) 0.0015(11)
C27 0.0208(16) 0.0244(16) 0.0317(18) 0.0003(13) 0.0161(14) 0.0019(12)
C28 0.0150(16) 0.0248(16) 0.045(2) -0.0006(14) 0.0123(14) -0.0011(12)
C29 0.0106(14) 0.0200(15) 0.0404(19) -0.0030(13) 0.0005(13) -0.0022(11)
C30 0.0137(14) 0.0132(13) 0.0261(15) 0.0013(11) 0.0030(12) 0.0004(11)
C31 0.0236(16) 0.0293(16) 0.0161(14) 0.0008(12) 0.0093(12) -0.0040(13)
C32 0.034(2) 0.0367(19) 0.0233(17) 0.0020(14) 0.0081(15) 0.0012(15)
C33 0.043(2) 0.0281(17) 0.0285(19) -0.0046(14) 0.0142(17) -0.0047(15)
C34 0.0195(16) 0.0226(15) 0.0230(16) -0.0044(12) -0.0005(13) -0.0032(12)
C35 0.0255(19) 0.0371(19) 0.0303(19) -0.0086(15) 0.0003(15) 0.0082(15)
C36 0.0295(19) 0.0263(17) 0.0309(19) -0.0039(14) -0.0016(15) 0.0011(14)
C37 0.0136(14) 0.0124(12) 0.0135(14) 0.0008(10) 0.0027(11) 0.0011(10)
C38 0.0130(14) 0.0114(12) 0.0198(15) 0.0000(10) 0.0048(11) 0.0008(10)
C39 0.0166(15) 0.0160(13) 0.0197(15) 0.0016(11) 0.0036(12) -0.0004(11)
C40 0.0176(15) 0.0145(13) 0.0174(15) -0.0001(11) 0.0029(12) 0.0007(11)
C41 0.0166(14) 0.0135(13) 0.0135(14) 0.0002(10) 0.0021(11) 0.0014(10)
C42 0.0183(15) 0.0180(14) 0.0189(15) -0.0004(11) 0.0025(12) 0.0028(11)
C43 0.0241(17) 0.0204(14) 0.0219(16) -0.0015(12) 0.0045(13) 0.0063(12)
C44 0.0299(18) 0.0134(13) 0.0226(16) 0.0013(12) 0.0021(13) 0.0069(12)
C45 0.0268(17) 0.0147(13) 0.0190(15) 0.0009(11) 0.0021(13) 0.0024(11)
C46 0.0364(19) 0.0128(14) 0.0312(18) 0.0054(12) 0.0064(15) -0.0004(13)
C47 0.0314(19) 0.0189(15) 0.041(2) 0.0076(14) 0.0133(16) -0.0040(13)
C48 0.0198(16) 0.0198(15) 0.0342(19) 0.0049(13) 0.0100(14) 0.0001(12)
C49 0.0094(13) 0.0136(13) 0.0184(14) 0.0034(10) 0.0053(11) 0.0026(10)
C50 0.0110(14) 0.0149(13) 0.0196(14) 0.0018(11) 0.0035(11) 0.0029(10)
C51 0.0127(15) 0.0281(16) 0.0248(16) -0.0002(13) 0.0060(12) -0.0050(12)
C52 0.0171(16) 0.0321(17) 0.0253(16) 0.0033(13) 0.0126(13) -0.0019(13)
C53 0.0200(16) 0.0254(15) 0.0163(15) 0.0010(12) 0.0080(12) 0.0027(12)
C54 0.0134(14) 0.0144(13) 0.0169(14) 0.0031(10) 0.0034(11) 0.0041(10)
C55 0.0135(15) 0.0195(14) 0.0180(14) -0.0012(11) 0.0030(12) -0.0001(11)
C56 0.0269(18) 0.0200(15) 0.0192(16) 0.0005(12) 0.0021(13) -0.0021(12)
C57 0.0306(18) 0.0202(15) 0.0243(17) -0.0018(12) 0.0043(14) -0.0038(13)
C58 0.0177(16) 0.0237(15) 0.0184(15) -0.0034(12) 0.0056(12) -0.0006(11)
C59 0.036(2) 0.0194(15) 0.0244(17) -0.0009(13) -0.0023(15) -0.0013(13)
C60 0.0284(19) 0.0259(16) 0.0252(17) -0.0055(13) -0.0022(14) 0.0061(13)
C61 0.0121(14) 0.0110(12) 0.0254(15) 0.0036(11) 0.0056(12) 0.0002(10)
C62 0.0158(15) 0.0134(13) 0.0280(16) 0.0015(11) 0.0036(12) 0.0017(11)
C63 0.0171(16) 0.0222(16) 0.043(2) -0.0006(14) 0.0023(14) -0.0046(12)
C64 0.0116(16) 0.0313(18) 0.053(2) 0.0006(16) 0.0092(15) -0.0042(13)
C65 0.0208(17) 0.0271(17) 0.042(2) 0.0032(14) 0.0156(15) 0.0015(13)
C66 0.0180(15) 0.0162(14) 0.0273(16) 0.0045(12) 0.0095(13) 0.0017(11)
C67 0.0187(16) 0.0211(15) 0.0258(16) -0.0046(12) 0.0019(13) -0.0035(12)
C68 0.034(2) 0.0325(18) 0.0275(18) 0.0002(14) 0.0022(15) 0.0019(15)
C69 0.041(2) 0.0237(16) 0.034(2) -0.0084(14) 0.0040(17) 0.0042(15)
C70 0.0193(16) 0.0266(16) 0.0255(16) 0.0007(12) 0.0164(13) 0.0007(12)
C71 0.045(2) 0.0288(17) 0.035(2) -0.0010(15) 0.0223(18) 0.0045(15)
C72 0.046(2) 0.0339(19) 0.033(2) 0.0078(15) 0.0079(18) 0.0064(17)
C73 0.0098(16) 0.0165(16) 0.0122(19) 0.0066(13) 0.0026(15) 0.0027(11)
N5 0.0125(13) 0.0175(12) 0.0114(13) -0.0013(10) 0.0016(11) 0.0019(10)
C74 0.0141(15) 0.0211(14) 0.0111(14) 0.0024(11) 0.0036(11) 0.0044(11)
C75 0.0208(16) 0.0260(15) 0.0150(15) -0.0012(12) 0.0040(12) 0.0021(13)
F1 0.0363(12) 0.0300(10) 0.0227(10) -0.0035(8) -0.0080(9) -0.0062(9)
C76 0.0226(18) 0.045(2) 0.0111(15) -0.0023(14) -0.0006(13) 0.0091(15)
C77 0.033(2) 0.0367(18) 0.0182(17) 0.0088(14) 0.0087(14) 0.0179(15)
C78 0.0291(19) 0.0240(16) 0.0231(17) 0.0053(13) 0.0104(14) 0.0099(13)
C79 0.0191(16) 0.0213(15) 0.0169(15) 0.0025(12) 0.0052(13) 0.0058(12)
Se2 0.016(3) 0.014(3) 0.016(3) 0.0047(19) 0.002(2) 0.0005(17)
C1S 0.026(2) 0.024(2) 0.050(3) -0.0029(17) 0.0010(19) -0.0132(15)
C2S 0.049(3) 0.040(2) 0.050(3) -0.010(2) 0.017(2) -0.023(2)
C3S 0.074(4) 0.060(3) 0.051(3) 0.017(3) -0.001(3) -0.023(3)
C4S 0.061(4) 0.048(3) 0.075(3) 0.019(3) -0.005(3) -0.003(2)
C5S 0.043(3) 0.031(2) 0.072(3) -0.003(2) 0.005(2) -0.0012(19)
C6S 0.037(3) 0.037(2) 0.036(2) -0.0047(19) 0.000(2) -0.0072(18)
C7S 0.043(3) 0.046(3) 0.076(3) 0.001(2) 0.001(2) 0.002(2)
C1* 0.075(11) 0.070(12) 0.074(9) -0.003(8) 0.019(7) -0.003(8)
C2* 0.059(11) 0.057(11) 0.063(10) 0.002(8) 0.019(8) -0.015(8)
C3* 0.039(10) 0.037(9) 0.056(9) -0.007(7) 0.016(7) -0.023(7)
C4* 0.042(12) 0.045(12) 0.056(9) -0.004(8) 0.010(8) -0.011(8)
C5* 0.058(11) 0.058(11) 0.061(10) -0.016(7) 0.012(7) -0.002(8)
C6* 0.032(10) 0.033(9) 0.069(9) -0.018(7) 0.012(7) -0.014(7)
C7* 0.093(10) 0.094(11) 0.095(10) 0.002(5) 0.017(5) 0.003(5)
C8S 0.056(5) 0.045(5) 0.036(5) 0.004(4) 0.012(4) 0.001(4)
C9S 0.046(5) 0.030(4) 0.036(6) 0.002(4) 0.003(4) 0.006(3)
C10S 0.039(4) 0.029(4) 0.041(5) 0.000(4) -0.003(4) 0.002(3)
C11S 0.048(5) 0.033(4) 0.034(4) -0.004(3) -0.002(4) 0.007(4)
C12S 0.047(6) 0.032(4) 0.033(5) 0.000(3) -0.009(4) -0.010(3)
C13S 0.055(5) 0.041(5) 0.033(5) 0.005(4) 0.001(4) -0.007(4)
C14S 0.070(5) 0.075(5) 0.061(5) 0.000(4) 0.024(4) 0.011(4)
C8* 0.036(5) 0.033(4) 0.021(4) 0.012(3) 0.001(3) -0.001(3)
C9* 0.034(5) 0.034(4) 0.023(5) 0.002(4) 0.002(4) -0.002(4)
C10* 0.054(5) 0.044(5) 0.043(5) -0.003(5) 0.003(4) 0.010(4)
C11* 0.059(6) 0.032(4) 0.038(5) -0.002(4) -0.004(4) 0.007(4)
C12* 0.062(6) 0.042(5) 0.033(5) 0.006(4) 0.003(4) -0.003(4)
C13* 0.056(5) 0.040(4) 0.037(5) 0.010(4) 0.006(4) -0.009(4)
C14* 0.049(4) 0.052(4) 0.042(4) 0.004(3) 0.016(3) 0.010(3)

loop_
_atom_type_symbol
_atom_type_description
_atom_type_scat_dispersion_real
_atom_type_scat_dispersion_imag
_atom_type_scat_source
C C 0.0033 0.0016 'International Tables Vol C Tables 4.2.6.8 and 6.1.1.4'
H H 0.0000 0.0000 'International Tables Vol C Tables 4.2.6.8 and 6.1.1.4'
N N 0.0061 0.0033 'International Tables Vol C Tables 4.2.6.8 and 6.1.1.4'
F F 0.0171 0.0103 'International Tables Vol C Tables 4.2.6.8 and 6.1.1.4'
Si Si 0.0817 0.0704 'International Tables Vol C Tables 4.2.6.8 and 6.1.1.4'
Se Se -0.0929 2.2259 'International Tables Vol C Tables 4.2.6.8 and 6.1.1.4'

loop_
_geom_angle_atom_site_label_1
_geom_angle_atom_site_label_2
_geom_angle_atom_site_label_3
_geom_angle
_geom_angle_site_symmetry_1
_geom_angle_site_symmetry_3
_geom_angle_publ_flag
Si2 Se1 Si1 79.90(3) . . ?
N1 Si1 N2 93.56(11) . . ?
N1 Si1 C73 124.29(14) . . ?
N2 Si1 C73 121.18(14) . . ?
N1 Si1 Se2 115.9(3) . . ?
N2 Si1 Se2 118.4(3) . . ?
N1 Si1 Se1 114.16(8) . . ?
N2 Si1 Se1 116.10(8) . . ?
C73 Si1 Se1 89.54(12) . . ?
Se2 Si1 Se1 99.83(19) . . ?
N4 Si2 N3 94.37(11) . . ?
N4 Si2 C73 120.26(13) . . ?
N3 Si2 C73 119.13(14) . . ?
N4 Si2 Se1 116.75(9) . . ?
N3 Si2 Se1 118.65(8) . . ?
C73 Si2 Se1 90.06(11) . . ?
N4 Si2 Se2 112.2(3) . . ?
N3 Si2 Se2 116.3(3) . . ?
Se1 Si2 Se2 99.54(17) . . ?
C1 N1 C13 117.1(2) . . ?
C1 N1 Si1 107.64(17) . . ?
C13 N1 Si1 134.31(18) . . ?
C2 N2 C25 115.7(2) . . ?
C2 N2 Si1 107.80(17) . . ?
C25 N2 Si1 136.36(18) . . ?
C37 N3 C49 121.7(2) . . ?
C37 N3 Si2 107.60(17) . . ?
C49 N3 Si2 128.58(17) . . ?
C38 N4 C61 117.3(2) . . ?
C38 N4 Si2 107.36(18) . . ?
C61 N4 Si2 132.20(18) . . ?
C2 C1 N1 114.7(2) . . ?
C2 C1 C5 110.3(2) . . ?
N1 C1 C5 134.9(3) . . ?
C1 C2 N2 114.8(2) . . ?
C1 C2 C3 110.0(2) . . ?
N2 C2 C3 135.2(2) . . ?
C12 C3 C4 118.3(3) . . ?
C12 C3 C2 137.7(3) . . ?
C4 C3 C2 104.0(2) . . ?
C9 C4 C3 124.0(3) . . ?
C9 C4 C5 124.1(3) . . ?
C3 C4 C5 111.9(2) . . ?
C6 C5 C4 118.3(3) . . ?
C6 C5 C1 137.9(3) . . ?
C4 C5 C1 103.8(2) . . ?
C5 C6 C7 118.7(3) . . ?
C5 C6 H6A 120.6 . . ?
C7 C6 H6A 120.6 . . ?
C8 C7 C6 122.3(3) . . ?
C8 C7 H7A 118.9 . . ?
C6 C7 H7A 118.9 . . ?
C7 C8 C9 120.6(3) . . ?
C7 C8 H8A 119.7 . . ?
C9 C8 H8A 119.7 . . ?
C4 C9 C8 116.0(3) . . ?
C4 C9 C10 116.3(3) . . ?
C8 C9 C10 127.7(3) . . ?
C11 C10 C9 120.1(3) . . ?
C11 C10 H10A 120.0 . . ?
C9 C10 H10A 120.0 . . ?
C10 C11 C12 122.6(3) . . ?
C10 C11 H11A 118.7 . . ?
C12 C11 H11A 118.7 . . ?
C3 C12 C11 118.6(3) . . ?
C3 C12 H12A 120.7 . . ?
C11 C12 H12A 120.7 . . ?
C14 C13 C18 121.8(3) . . ?
C14 C13 N1 118.3(2) . . ?
C18 C13 N1 119.7(2) . . ?
C15 C14 C13 117.8(3) . . ?
C15 C14 C19 119.4(3) . . ?
C13 C14 C19 122.8(3) . . ?
C16 C15 C14 121.2(3) . . ?
C16 C15 H15A 119.4 . . ?
C14 C15 H15A 119.4 . . ?
C17 C16 C15 120.1(3) . . ?
C17 C16 H16A 120.0 . . ?
C15 C16 H16A 120.0 . . ?
C16 C17 C18 121.3(3) . . ?
C16 C17 H17A 119.3 . . ?
C18 C17 H17A 119.3 . . ?
C17 C18 C13 117.9(3) . . ?
C17 C18 C22 119.6(3) . . ?
C13 C18 C22 122.5(2) . . ?
C14 C19 C21 112.2(3) . . ?
C14 C19 C20 110.7(3) . . ?
C21 C19 C20 110.8(3) . . ?
C14 C19 H19A 107.6 . . ?
C21 C19 H19A 107.6 . . ?
C20 C19 H19A 107.6 . . ?
C19 C20 H20A 109.5 . . ?
C19 C20 H20B 109.5 . . ?
H20A C20 H20B 109.5 . . ?
C19 C20 H20C 109.5 . . ?
H20A C20 H20C 109.5 . . ?
H20B C20 H20C 109.5 . . ?
C19 C21 H21A 109.5 . . ?
C19 C21 H21B 109.5 . . ?
H21A C21 H21B 109.5 . . ?
C19 C21 H21C 109.5 . . ?
H21A C21 H21C 109.5 . . ?
H21B C21 H21C 109.5 . . ?
C18 C22 C24 111.4(2) . . ?
C18 C22 C23 112.5(2) . . ?
C24 C22 C23 109.2(2) . . ?
C18 C22 H22A 107.9 . . ?
C24 C22 H22A 107.9 . . ?
C23 C22 H22A 107.9 . . ?
C22 C23 H23A 109.5 . . ?
C22 C23 H23B 109.5 . . ?
H23A C23 H23B 109.5 . . ?
C22 C23 H23C 109.5 . . ?
H23A C23 H23C 109.5 . . ?
H23B C23 H23C 109.5 . . ?
C22 C24 H24A 109.5 . . ?
C22 C24 H24B 109.5 . . ?
H24A C24 H24B 109.5 . . ?
C22 C24 H24C 109.5 . . ?
H24A C24 H24C 109.5 . . ?
H24B C24 H24C 109.5 . . ?
C26 C25 C30 121.6(3) . . ?
C26 C25 N2 119.4(3) . . ?
C30 C25 N2 118.5(2) . . ?
C27 C26 C25 118.2(3) . . ?
C27 C26 C31 119.1(3) . . ?
C25 C26 C31 122.7(3) . . ?
C28 C27 C26 120.8(3) . . ?
C28 C27 H27A 119.6 . . ?
C26 C27 H27A 119.6 . . ?
C27 C28 C29 120.4(3) . . ?
C27 C28 H28A 119.8 . . ?
C29 C28 H28A 119.8 . . ?
C28 C29 C30 121.6(3) . . ?
C28 C29 H29A 119.2 . . ?
C30 C29 H29A 119.2 . . ?
C29 C30 C25 117.3(3) . . ?
C29 C30 C34 120.5(3) . . ?
C25 C30 C34 122.2(3) . . ?
C26 C31 C32 112.0(3) . . ?
C26 C31 C33 111.2(3) . . ?
C32 C31 C33 111.2(3) . . ?
C26 C31 H31A 107.4 . . ?
C32 C31 H31A 107.4 . . ?
C33 C31 H31A 107.4 . . ?
C31 C32 H32A 109.5 . . ?
C31 C32 H32B 109.5 . . ?
H32A C32 H32B 109.5 . . ?
C31 C32 H32C 109.5 . . ?
H32A C32 H32C 109.5 . . ?
H32B C32 H32C 109.5 . . ?
C31 C33 H33A 109.5 . . ?
C31 C33 H33B 109.5 . . ?
H33A C33 H33B 109.5 . . ?
C31 C33 H33C 109.5 . . ?
H33A C33 H33C 109.5 . . ?
H33B C33 H33C 109.5 . . ?
C30 C34 C36 112.9(3) . . ?
C30 C34 C35 111.4(3) . . ?
C36 C34 C35 108.4(3) . . ?
C30 C34 H34A 108.0 . . ?
C36 C34 H34A 108.0 . . ?
C35 C34 H34A 108.0 . . ?
C34 C35 H35A 109.5 . . ?
C34 C35 H35B 109.5 . . ?
H35A C35 H35B 109.5 . . ?
C34 C35 H35C 109.5 . . ?
H35A C35 H35C 109.5 . . ?
H35B C35 H35C 109.5 . . ?
C34 C36 H36A 109.5 . . ?
C34 C36 H36B 109.5 . . ?
H36A C36 H36B 109.5 . . ?
C34 C36 H36C 109.5 . . ?
H36A C36 H36C 109.5 . . ?
H36B C36 H36C 109.5 . . ?
C38 C37 N3 114.8(2) . . ?
C38 C37 C41 109.7(2) . . ?
N3 C37 C41 135.5(2) . . ?
C37 C38 N4 115.5(2) . . ?
C37 C38 C39 110.4(2) . . ?
N4 C38 C39 134.0(3) . . ?
C48 C39 C40 118.6(3) . . ?
C48 C39 C38 137.4(3) . . ?
C40 C39 C38 104.0(2) . . ?
C45 C40 C39 124.0(3) . . ?
C45 C40 C41 124.0(3) . . ?
C39 C40 C41 112.0(2) . . ?
C42 C41 C40 118.1(3) . . ?
C42 C41 C37 137.9(3) . . ?
C40 C41 C37 104.0(2) . . ?
C41 C42 C43 118.8(3) . . ?
C41 C42 H42A 120.6 . . ?
C43 C42 H42A 120.6 . . ?
C44 C43 C42 122.5(3) . . ?
C44 C43 H43A 118.7 . . ?
C42 C43 H43A 118.7 . . ?
C43 C44 C45 120.3(3) . . ?
C43 C44 H44A 119.9 . . ?
C45 C44 H44A 119.9 . . ?
C40 C45 C44 116.4(3) . . ?
C40 C45 C46 116.1(3) . . ?
C44 C45 C46 127.5(3) . . ?
C47 C46 C45 120.2(3) . . ?
C47 C46 H46A 119.9 . . ?
C45 C46 H46A 119.9 . . ?
C46 C47 C48 122.4(3) . . ?
C46 C47 H47A 118.8 . . ?
C48 C47 H47A 118.8 . . ?
C39 C48 C47 118.6(3) . . ?
C39 C48 H48A 120.7 . . ?
C47 C48 H48A 120.7 . . ?
C54 C49 C50 121.2(3) . . ?
C54 C49 N3 120.0(2) . . ?
C50 C49 N3 118.9(2) . . ?
C51 C50 C49 118.2(3) . . ?
C51 C50 C55 120.5(3) . . ?
C49 C50 C55 121.1(2) . . ?
C52 C51 C50 121.5(3) . . ?
C52 C51 H51A 119.3 . . ?
C50 C51 H51A 119.3 . . ?
C53 C52 C51 119.7(3) . . ?
C53 C52 H52A 120.2 . . ?
C51 C52 H52A 120.2 . . ?
C52 C53 C54 121.4(3) . . ?
C52 C53 H53A 119.3 . . ?
C54 C53 H53A 119.3 . . ?
C53 C54 C49 118.0(3) . . ?
C53 C54 C58 118.7(3) . . ?
C49 C54 C58 123.3(3) . . ?
C50 C55 C57 113.7(2) . . ?
C50 C55 C56 109.4(2) . . ?
C57 C55 C56 110.3(2) . . ?
C50 C55 H55A 107.7 . . ?
C57 C55 H55A 107.7 . . ?
C56 C55 H55A 107.7 . . ?
C55 C56 H56A 109.5 . . ?
C55 C56 H56B 109.5 . . ?
H56A C56 H56B 109.5 . . ?
C55 C56 H56C 109.5 . . ?
H56A C56 H56C 109.5 . . ?
H56B C56 H56C 109.5 . . ?
C55 C57 H57A 109.5 . . ?
C55 C57 H57B 109.5 . . ?
H57A C57 H57B 109.5 . . ?
C55 C57 H57C 109.5 . . ?
H57A C57 H57C 109.5 . . ?
H57B C57 H57C 109.5 . . ?
C54 C58 C60 111.8(2) . . ?
C54 C58 C59 110.6(2) . . ?
C60 C58 C59 110.3(2) . . ?
C54 C58 H58A 108.0 . . ?
C60 C58 H58A 108.0 . . ?
C59 C58 H58A 108.0 . . ?
C58 C59 H59A 109.5 . . ?
C58 C59 H59B 109.5 . . ?
H59A C59 H59B 109.5 . . ?
C58 C59 H59C 109.5 . . ?
H59A C59 H59C 109.5 . . ?
H59B C59 H59C 109.5 . . ?
C58 C60 H60A 109.5 . . ?
C58 C60 H60B 109.5 . . ?
H60A C60 H60B 109.5 . . ?
C58 C60 H60C 109.5 . . ?
H60A C60 H60C 109.5 . . ?
H60B C60 H60C 109.5 . . ?
C66 C61 C62 121.7(3) . . ?
C66 C61 N4 119.1(3) . . ?
C62 C61 N4 119.0(3) . . ?
C63 C62 C61 117.9(3) . . ?
C63 C62 C67 118.9(3) . . ?
C61 C62 C67 123.2(3) . . ?
C64 C63 C62 121.5(3) . . ?
C64 C63 H63A 119.3 . . ?
C62 C63 H63A 119.3 . . ?
C65 C64 C63 119.8(3) . . ?
C65 C64 H64A 120.1 . . ?
C63 C64 H64A 120.1 . . ?
C64 C65 C66 121.1(3) . . ?
C64 C65 H65A 119.4 . . ?
C66 C65 H65A 119.4 . . ?
C65 C66 C61 117.9(3) . . ?
C65 C66 C70 119.6(3) . . ?
C61 C66 C70 122.5(3) . . ?
C62 C67 C68 112.3(3) . . ?
C62 C67 C69 112.0(3) . . ?
C68 C67 C69 109.7(3) . . ?
C62 C67 H67A 107.5 . . ?
C68 C67 H67A 107.5 . . ?
C69 C67 H67A 107.5 . . ?
C67 C68 H68A 109.5 . . ?
C67 C68 H68B 109.5 . . ?
H68A C68 H68B 109.5 . . ?
C67 C68 H68C 109.5 . . ?
H68A C68 H68C 109.5 . . ?
H68B C68 H68C 109.5 . . ?
C67 C69 H69A 109.5 . . ?
C67 C69 H69B 109.5 . . ?
H69A C69 H69B 109.5 . . ?
C67 C69 H69C 109.5 . . ?
H69A C69 H69C 109.5 . . ?
H69B C69 H69C 109.5 . . ?
C66 C70 C71 112.4(3) . . ?
C66 C70 C72 110.7(3) . . ?
C71 C70 C72 110.8(3) . . ?
C66 C70 H70A 107.6 . . ?
C71 C70 H70A 107.6 . . ?
C72 C70 H70A 107.6 . . ?
C70 C71 H71A 109.5 . . ?
C70 C71 H71B 109.5 . . ?
H71A C71 H71B 109.5 . . ?
C70 C71 H71C 109.5 . . ?
H71A C71 H71C 109.5 . . ?
H71B C71 H71C 109.5 . . ?
C70 C72 H72A 109.5 . . ?
C70 C72 H72B 109.5 . . ?
H72A C72 H72B 109.5 . . ?
C70 C72 H72C 109.5 . . ?
H72A C72 H72C 109.5 . . ?
H72B C72 H72C 109.5 . . ?
N5 C73 Si1 122.2(2) . . ?
N5 C73 Si2 137.2(2) . . ?
Si1 C73 Si2 100.48(19) . . ?
C73 N5 C74 123.5(3) . . ?
C79 C74 C75 116.5(3) . . ?
C79 C74 N5 126.2(3) . . ?
C75 C74 N5 117.3(3) . . ?
F1 C75 C76 117.8(3) . . ?
F1 C75 C74 118.9(3) . . ?
C76 C75 C74 123.3(3) . . ?
C75 C76 C77 118.3(3) . . ?
C75 C76 H76A 120.8 . . ?
C77 C76 H76A 120.8 . . ?
C78 C77 C76 120.0(3) . . ?
C78 C77 H77A 120.0 . . ?
C76 C77 H77A 120.0 . . ?
C77 C78 C79 120.6(3) . . ?
C77 C78 H78A 119.7 . . ?
C79 C78 H78A 119.7 . . ?
C78 C79 C74 121.1(3) . . ?
C78 C79 H79A 119.4 . . ?
C74 C79 H79A 119.4 . . ?
Si1 Se2 Si2 80.6(3) . . ?
C2S C1S C6S 120.0 . . ?
C2S C1S C7S 121.0(3) . . ?
C6S C1S C7S 119.0(3) . . ?
C1S C2S C3S 120.0 . . ?
C1S C2S H2SA 120.0 . . ?
C3S C2S H2SA 120.0 . . ?
C4S C3S C2S 120.0 . . ?
C4S C3S H3SA 120.0 . . ?
C2S C3S H3SA 120.0 . . ?
C3S C4S C5S 120.0 . . ?
C3S C4S H4SA 120.0 . . ?
C5S C4S H4SA 120.0 . . ?
C6S C5S C4S 120.0 . . ?
C6S C5S H5SA 120.0 . . ?
C4S C5S H5SA 120.0 . . ?
C5S C6S C1S 120.0 . . ?
C5S C6S H6SA 120.0 . . ?
C1S C6S H6SA 120.0 . . ?
C1S C7S H7SA 109.5 . . ?
C1S C7S H7SB 109.5 . . ?
H7SA C7S H7SB 109.5 . . ?
C1S C7S H7SC 109.5 . . ?
H7SA C7S H7SC 109.5 . . ?
H7SB C7S H7SC 109.5 . . ?
C2* C1* C6* 120.0 . . ?
C2* C1* C7* 119.0(18) . . ?
C6* C1* C7* 118.7(18) . . ?
C3* C2* C1* 120.0 . . ?
C3* C2* H2SB 120.0 . . ?
C1* C2* H2SB 120.0 . . ?
C2* C3* C4* 120.0 . . ?
C2* C3* H3SB 120.0 . . ?
C4* C3* H3SB 120.0 . . ?
C3* C4* C5* 120.0 . . ?
C3* C4* H4SB 120.0 . . ?
C5* C4* H4SB 120.0 . . ?
C6* C5* C4* 120.0 . . ?
C6* C5* H5SB 120.0 . . ?
C4* C5* H5SB 120.0 . . ?
C5* C6* C1* 120.0 . . ?
C5* C6* H6SB 120.0 . . ?
C1* C6* H6SB 120.0 . . ?
C1* C7* H7SD 109.5 . . ?
C1* C7* H7SE 109.5 . . ?
H7SD C7* H7SE 109.5 . . ?
C1* C7* H7SF 109.5 . . ?
H7SD C7* H7SF 109.5 . . ?
H7SE C7* H7SF 109.5 . . ?
C9S C8S C13S 120.0 . . ?
C9S C8S C14S 120.6(7) . . ?
C13S C8S C14S 119.3(7) . . ?
C10S C9S C8S 120.0 . . ?
C10S C9S H9SA 120.0 . . ?
C8S C9S H9SA 120.0 . . ?
C9S C10S C11S 120.0 . . ?
C9S C10S H10B 120.0 . . ?
C11S C10S H10B 120.0 . . ?
C10S C11S C12S 120.0 . . ?
C10S C11S H11B 120.0 . . ?
C12S C11S H11B 120.0 . . ?
C13S C12S C11S 120.0 . . ?
C13S C12S H12B 120.0 . . ?
C11S C12S H12B 120.0 . . ?
C12S C13S C8S 120.0 . . ?
C12S C13S H13A 120.0 . . ?
C8S C13S H13A 120.0 . . ?
C8S C14S H14A 109.5 . . ?
C8S C14S H14B 109.5 . . ?
H14A C14S H14B 109.5 . . ?
C8S C14S H14C 109.5 . . ?
H14A C14S H14C 109.5 . . ?
H14B C14S H14C 109.5 . . ?
C9* C8* C13* 120.0 . . ?
C9* C8* C14* 120.8(7) . . ?
C13* C8* C14* 119.2(7) . . ?
C10* C9* C8* 120.0 . . ?
C10* C9* H9SB 120.0 . . ?
C8* C9* H9SB 120.0 . . ?
C9* C10* C11* 120.0 . . ?
C9* C10* H10C 120.0 . . ?
C11* C10* H10C 120.0 . . ?
C12* C11* C10* 120.0 . . ?
C12* C11* H11C 120.0 . . ?
C10* C11* H11C 120.0 . . ?
C11* C12* C13* 120.0 . . ?
C11* C12* H12C 120.0 . . ?
C13* C12* H12C 120.0 . . ?
C12* C13* C8* 120.0 . . ?
C12* C13* H13B 120.0 . . ?
C8* C13* H13B 120.0 . . ?
C8* C14* H14D 109.5 . . ?
C8* C14* H14E 109.5 . . ?
H14D C14* H14E 109.5 . . ?
C8* C14* H14F 109.5 . . ?
H14D C14* H14F 109.5 . . ?
H14E C14* H14F 109.5 . . ?

loop_
_geom_bond_atom_site_label_1
_geom_bond_atom_site_label_2
_geom_bond_distance
_geom_bond_site_symmetry_2
_geom_bond_publ_flag
Se1 Si2 2.2576(8) . ?
Se1 Si1 2.3122(8) . ?
Si1 N1 1.738(2) . ?
Si1 N2 1.739(2) . ?
Si1 C73 1.886(3) . ?
Si1 Se2 2.235(7) . ?
Si2 N4 1.744(2) . ?
Si2 N3 1.749(2) . ?
Si2 C73 1.931(4) . ?
Si2 Se2 2.300(7) . ?
N1 C1 1.413(3) . ?
N1 C13 1.441(3) . ?
N2 C2 1.405(3) . ?
N2 C25 1.442(3) . ?
N3 C37 1.410(3) . ?
N3 C49 1.451(3) . ?
N4 C38 1.410(3) . ?
N4 C61 1.451(3) . ?
C1 C2 1.355(4) . ?
C1 C5 1.460(4) . ?
C2 C3 1.463(4) . ?
C3 C12 1.376(4) . ?
C3 C4 1.421(4) . ?
C4 C9 1.392(4) . ?
C4 C5 1.430(4) . ?
C5 C6 1.373(4) . ?
C6 C7 1.425(4) . ?
C6 H6A 0.9500 . ?
C7 C8 1.373(4) . ?
C7 H7A 0.9500 . ?
C8 C9 1.426(4) . ?
C8 H8A 0.9500 . ?
C9 C10 1.427(4) . ?
C10 C11 1.369(4) . ?
C10 H10A 0.9500 . ?
C11 C12 1.424(4) . ?
C11 H11A 0.9500 . ?
C12 H12A 0.9500 . ?
C13 C14 1.404(4) . ?
C13 C18 1.404(4) . ?
C14 C15 1.402(4) . ?
C14 C19 1.521(4) . ?
C15 C16 1.380(4) . ?
C15 H15A 0.9500 . ?
C16 C17 1.380(4) . ?
C16 H16A 0.9500 . ?
C17 C18 1.398(4) . ?
C17 H17A 0.9500 . ?
C18 C22 1.517(4) . ?
C19 C21 1.527(4) . ?
C19 C20 1.535(4) . ?
C19 H19A 1.0000 . ?
C20 H20A 0.9800 . ?
C20 H20B 0.9800 . ?
C20 H20C 0.9800 . ?
C21 H21A 0.9800 . ?
C21 H21B 0.9800 . ?
C21 H21C 0.9800 . ?
C22 C24 1.531(4) . ?
C22 C23 1.533(4) . ?
C22 H22A 1.0000 . ?
C23 H23A 0.9800 . ?
C23 H23B 0.9800 . ?
C23 H23C 0.9800 . ?
C24 H24A 0.9800 . ?
C24 H24B 0.9800 . ?
C24 H24C 0.9800 . ?
C25 C26 1.407(4) . ?
C25 C30 1.417(4) . ?
C26 C27 1.398(4) . ?
C26 C31 1.516(4) . ?
C27 C28 1.376(5) . ?
C27 H27A 0.9500 . ?
C28 C29 1.382(5) . ?
C28 H28A 0.9500 . ?
C29 C30 1.393(4) . ?
C29 H29A 0.9500 . ?
C30 C34 1.516(4) . ?
C31 C32 1.529(4) . ?
C31 C33 1.534(4) . ?
C31 H31A 1.0000 . ?
C32 H32A 0.9800 . ?
C32 H32B 0.9800 . ?
C32 H32C 0.9800 . ?
C33 H33A 0.9800 . ?
C33 H33B 0.9800 . ?
C33 H33C 0.9800 . ?
C34 C36 1.528(4) . ?
C34 C35 1.540(4) . ?
C34 H34A 1.0000 . ?
C35 H35A 0.9800 . ?
C35 H35B 0.9800 . ?
C35 H35C 0.9800 . ?
C36 H36A 0.9800 . ?
C36 H36B 0.9800 . ?
C36 H36C 0.9800 . ?
C37 C38 1.363(4) . ?
C37 C41 1.471(4) . ?
C38 C39 1.464(4) . ?
C39 C48 1.368(4) . ?
C39 C40 1.425(4) . ?
C40 C45 1.390(4) . ?
C40 C41 1.430(4) . ?
C41 C42 1.368(4) . ?
C42 C43 1.427(4) . ?
C42 H42A 0.9500 . ?
C43 C44 1.368(4) . ?
C43 H43A 0.9500 . ?
C44 C45 1.421(4) . ?
C44 H44A 0.9500 . ?
C45 C46 1.427(4) . ?
C46 C47 1.377(5) . ?
C46 H46A 0.9500 . ?
C47 C48 1.423(4) . ?
C47 H47A 0.9500 . ?
C48 H48A 0.9500 . ?
C49 C54 1.401(4) . ?
C49 C50 1.407(4) . ?
C50 C51 1.388(4) . ?
C50 C55 1.517(4) . ?
C51 C52 1.380(4) . ?
C51 H51A 0.9500 . ?
C52 C53 1.378(4) . ?
C52 H52A 0.9500 . ?
C53 C54 1.398(4) . ?
C53 H53A 0.9500 . ?
C54 C58 1.521(4) . ?
C55 C57 1.525(4) . ?
C55 C56 1.529(4) . ?
C55 H55A 1.0000 . ?
C56 H56A 0.9800 . ?
C56 H56B 0.9800 . ?
C56 H56C 0.9800 . ?
C57 H57A 0.9800 . ?
C57 H57B 0.9800 . ?
C57 H57C 0.9800 . ?
C58 C60 1.524(4) . ?
C58 C59 1.529(4) . ?
C58 H58A 1.0000 . ?
C59 H59A 0.9800 . ?
C59 H59B 0.9800 . ?
C59 H59C 0.9800 . ?
C60 H60A 0.9800 . ?
C60 H60B 0.9800 . ?
C60 H60C 0.9800 . ?
C61 C66 1.402(4) . ?
C61 C62 1.402(4) . ?
C62 C63 1.387(4) . ?
C62 C67 1.522(4) . ?
C63 C64 1.384(5) . ?
C63 H63A 0.9500 . ?
C64 C65 1.378(5) . ?
C64 H64A 0.9500 . ?
C65 C66 1.397(4) . ?
C65 H65A 0.9500 . ?
C66 C70 1.518(4) . ?
C67 C68 1.526(4) . ?
C67 C69 1.540(4) . ?
C67 H67A 1.0000 . ?
C68 H68A 0.9800 . ?
C68 H68B 0.9800 . ?
C68 H68C 0.9800 . ?
C69 H69A 0.9800 . ?
C69 H69B 0.9800 . ?
C69 H69C 0.9800 . ?
C70 C71 1.526(4) . ?
C70 C72 1.528(4) . ?
C70 H70A 1.0000 . ?
C71 H71A 0.9800 . ?
C71 H71B 0.9800 . ?
C71 H71C 0.9800 . ?
C72 H72A 0.9800 . ?
C72 H72B 0.9800 . ?
C72 H72C 0.9800 . ?
C73 N5 1.301(4) . ?
N5 C74 1.414(4) . ?
C74 C79 1.393(4) . ?
C74 C75 1.395(4) . ?
C75 F1 1.351(4) . ?
C75 C76 1.384(4) . ?
C76 C77 1.386(5) . ?
C76 H76A 0.9500 . ?
C77 C78 1.379(5) . ?
C77 H77A 0.9500 . ?
C78 C79 1.387(4) . ?
C78 H78A 0.9500 . ?
C79 H79A 0.9500 . ?
C1S C2S 1.3900 . ?
C1S C6S 1.3900 . ?
C1S C7S 1.508(6) . ?
C2S C3S 1.3900 . ?
C2S H2SA 0.9500 . ?
C3S C4S 1.3900 . ?
C3S H3SA 0.9500 . ?
C4S C5S 1.3900 . ?
C4S H4SA 0.9500 . ?
C5S C6S 1.3900 . ?
C5S H5SA 0.9500 . ?
C6S H6SA 0.9500 . ?
C7S H7SA 0.9800 . ?
C7S H7SB 0.9800 . ?
C7S H7SC 0.9800 . ?
C1* C2* 1.3900 . ?
C1* C6* 1.3900 . ?
C1* C7* 1.495(18) . ?
C2* C3* 1.3900 . ?
C2* H2SB 0.9500 . ?
C3* C4* 1.3900 . ?
C3* H3SB 0.9500 . ?
C4* C5* 1.3900 . ?
C4* H4SB 0.9500 . ?
C5* C6* 1.3900 . ?
C5* H5SB 0.9500 . ?
C6* H6SB 0.9500 . ?
C7* H7SD 0.9800 . ?
C7* H7SE 0.9800 . ?
C7* H7SF 0.9800 . ?
C8S C9S 1.3900 . ?
C8S C13S 1.3900 . ?
C8S C14S 1.493(9) . ?
C9S C10S 1.3900 . ?
C9S H9SA 0.9500 . ?
C10S C11S 1.3900 . ?
C10S H10B 0.9500 . ?
C11S C12S 1.3900 . ?
C11S H11B 0.9500 . ?
C12S C13S 1.3900 . ?
C12S H12B 0.9500 . ?
C13S H13A 0.9500 . ?
C14S H14A 0.9800 . ?
C14S H14B 0.9800 . ?
C14S H14C 0.9800 . ?
C8* C9* 1.3900 . ?
C8* C13* 1.3900 . ?
C8* C14* 1.504(8) . ?
C9* C10* 1.3900 . ?
C9* H9SB 0.9500 . ?
C10* C11* 1.3900 . ?
C10* H10C 0.9500 . ?
C11* C12* 1.3900 . ?
C11* H11C 0.9500 . ?
C12* C13* 1.3900 . ?
C12* H12C 0.9500 . ?
C13* H13B 0.9500 . ?
C14* H14D 0.9800 . ?
C14* H14E 0.9800 . ?
C14* H14F 0.9800 . ?
